data_7217524
loop_
_publ_author_name
'Ding, Tao'
'Ren, Li-Di'
'Du, Xiao-Di'
'Quan, Li'
'Gao, Zi-Wei'
'Zhang, Wei-Qiang'
'Zheng, Chang-Zheng'

_publ_section_title
;
 Six new coordination polymers based on a tritopic pyridyldicarboxylate
 ligand: structural, magnetic and sorption properties
;
_journal_issue 33
_journal_name_full CrystEngComm
_journal_page_first 7790
_journal_paper_doi 10.1039/C4CE00890A
_journal_volume 16
_journal_year 2014
_chemical_formula_sum 'C22 H18 N2 O5 Zn'
_chemical_formula_weight 455.75
_chemical_name_systematic
; 
 ? 
;
_space_group_IT_number 15
_symmetry_cell_setting monoclinic
_symmetry_space_group_name_Hall '-C 2yc'
_symmetry_space_group_name_H-M 'C 1 2/c 1'
_atom_sites_solution_hydrogens geom
_atom_sites_solution_primary direct
_atom_sites_solution_secondary difmap
_audit_creation_method SHELXL-97
_cell_angle_alpha 90.00
_cell_angle_beta 117.09(2)
_cell_angle_gamma 90.00
_cell_formula_units_Z 4
_cell_length_a 17.343(17)
_cell_length_b 15.231(15)
_cell_length_c 8.426(12)
_cell_measurement_temperature 293(2)
_cell_volume 1982(4)
_computing_structure_refinement 'SHELXL-97 (Sheldrick, 1997)'
_computing_structure_solution 'SHELXS-97 (Sheldrick, 1990)'
_diffrn_ambient_temperature 293(2)
_diffrn_measured_fraction_theta_full 0.995
_diffrn_measured_fraction_theta_max 0.995
_diffrn_radiation_monochromator graphite
_diffrn_radiation_source 'fine-focus sealed tube'
_diffrn_radiation_type MoK\a
_diffrn_radiation_wavelength 0.71073
_diffrn_reflns_av_R_equivalents 0.0296
_diffrn_reflns_av_sigmaI/netI 0.0254
_diffrn_reflns_limit_h_max 20
_diffrn_reflns_limit_h_min -20
_diffrn_reflns_limit_k_max 18
_diffrn_reflns_limit_k_min -16
_diffrn_reflns_limit_l_max 10
_diffrn_reflns_limit_l_min -10
_diffrn_reflns_number 7214
_diffrn_reflns_theta_full 25.02
_diffrn_reflns_theta_max 25.02
_diffrn_reflns_theta_min 2.64
_exptl_absorpt_coefficient_mu 1.277
_exptl_crystal_density_diffrn 1.528
_exptl_crystal_density_method 'not measured'
_exptl_crystal_F_000 936
_refine_diff_density_max 0.400
_refine_diff_density_min -0.235
_refine_diff_density_rms 0.079
_refine_ls_extinction_method none
_refine_ls_goodness_of_fit_ref 1.152
_refine_ls_hydrogen_treatment mixed
_refine_ls_matrix_type full
_refine_ls_number_parameters 115
_refine_ls_number_reflns 1736
_refine_ls_number_restraints 0
_refine_ls_restrained_S_all 1.152
_refine_ls_R_factor_all 0.0404
_refine_ls_R_factor_gt 0.0366
_refine_ls_shift/su_max 0.000
_refine_ls_shift/su_mean 0.000
_refine_ls_structure_factor_coef Fsqd
_refine_ls_weighting_details 'calc w=1/[\s^2^(Fo^2^)+(0.0651P)^2^+1.1627P] where P=(Fo^2^+2Fc^2^)/3'
_refine_ls_weighting_scheme calc
_refine_ls_wR_factor_gt 0.1070
_refine_ls_wR_factor_ref 0.1088
_reflns_number_gt 1524
_reflns_number_total 1736
_reflns_threshold_expression >2sigma(I)
_cod_duplicate_entry 7216686
_cod_data_source_file c4ce00890a2.cif
_cod_data_source_block dt121011c_0m
_cod_original_sg_symbol_H-M C2/c
_cod_database_code 7217524

loop_
_symmetry_equiv_pos_as_xyz
'x, y, z'
'-x, y, -z+1/2'
'x+1/2, y+1/2, z'
'-x+1/2, y+1/2, -z+1/2'
'-x, -y, -z'
'x, -y, z-1/2'
'-x+1/2, -y+1/2, -z'
'x+1/2, -y+1/2, z-1/2'

loop_
_atom_site_label
_atom_site_type_symbol
_atom_site_fract_x
_atom_site_fract_y
_atom_site_fract_z
_atom_site_U_iso_or_equiv
_atom_site_adp_type
_atom_site_occupancy
_atom_site_symmetry_multiplicity
_atom_site_calc_flag
_atom_site_refinement_flags
Zn1 Zn 0.5000 -0.01704(3) 0.7500 0.0425(2) Uani 1 2 d S
O1 O 0.39921(13) -0.00866(13) 0.8576(3) 0.0498(6) Uani 1 1 d .
O2 O 0.41367(13) 0.09173(15) 1.0637(3) 0.0544(6) Uani 1 1 d .
N1 N 0.0000 0.38132(19) 0.2500 0.0330(7) Uani 1 2 d S
C8 C 0.07085(15) 0.24414(16) 0.3812(3) 0.0293(5) Uani 1 1 d .
C1 C 0.37521(17) 0.06017(19) 0.9069(4) 0.0416(7) Uani 1 1 d .
C5 C 0.14865(15) 0.19749(16) 0.5187(3) 0.0312(6) Uani 1 1 d .
C10 C 0.0000 0.1983(2) 0.2500 0.0327(8) Uani 1 2 d S
H10A H 0.0000 0.1372 0.2500 0.039 Uiso 1 2 calc SR
C9 C 0.06650(15) 0.33542(16) 0.3773(3) 0.0311(5) Uani 1 1 d .
H9A H 0.1115 0.3666 0.4665 0.037 Uiso 1 1 calc R
C7 C 0.24637(17) 0.07252(19) 0.6025(4) 0.0457(7) Uani 1 1 d .
H7A H 0.2623 0.0190 0.5728 0.055 Uiso 1 1 calc R
C2 C 0.29547(16) 0.10814(18) 0.7740(3) 0.0376(6) Uani 1 1 d .
C4 C 0.19808(17) 0.23327(18) 0.6892(3) 0.0387(6) Uani 1 1 d .
H4A H 0.1826 0.2871 0.7184 0.046 Uiso 1 1 calc R
C3 C 0.27036(17) 0.1884(2) 0.8151(3) 0.0413(6) Uani 1 1 d .
H3A H 0.3022 0.2125 0.9279 0.050 Uiso 1 1 calc R
C6 C 0.17434(17) 0.11695(19) 0.4776(4) 0.0443(7) Uani 1 1 d .
H6A H 0.1426 0.0928 0.3648 0.053 Uiso 1 1 calc R

loop_
_atom_site_aniso_label
_atom_site_aniso_U_11
_atom_site_aniso_U_22
_atom_site_aniso_U_33
_atom_site_aniso_U_23
_atom_site_aniso_U_13
_atom_site_aniso_U_12
Zn1 0.0361(3) 0.0201(3) 0.0356(3) 0.000 -0.0147(2) 0.000
O1 0.0340(11) 0.0338(11) 0.0611(14) 0.0088(9) 0.0036(10) 0.0072(8)
O2 0.0424(11) 0.0575(14) 0.0361(11) 0.0079(10) -0.0057(10) 0.0161(10)
N1 0.0243(14) 0.0240(15) 0.0296(15) 0.000 -0.0061(12) 0.000
C8 0.0230(12) 0.0270(12) 0.0261(12) 0.0010(9) 0.0009(10) 0.0005(10)
C1 0.0271(13) 0.0374(16) 0.0438(16) 0.0111(12) 0.0018(12) 0.0007(12)
C5 0.0220(12) 0.0277(13) 0.0284(13) 0.0031(10) -0.0020(10) 0.0015(10)
C10 0.0271(17) 0.0216(17) 0.0318(18) 0.000 -0.0017(15) 0.000
C9 0.0217(12) 0.0236(12) 0.0293(12) -0.0013(9) -0.0049(10) -0.0019(9)
C7 0.0354(15) 0.0327(15) 0.0473(17) -0.0017(12) -0.0001(13) 0.0074(12)
C2 0.0274(13) 0.0361(15) 0.0357(15) 0.0091(11) 0.0025(12) 0.0047(11)
C4 0.0324(14) 0.0357(15) 0.0305(13) -0.0009(11) -0.0009(11) 0.0077(11)
C3 0.0316(13) 0.0464(16) 0.0270(13) 0.0009(11) -0.0031(11) 0.0065(12)
C6 0.0340(14) 0.0350(15) 0.0369(15) -0.0045(11) -0.0073(12) 0.0039(12)

loop_
_atom_type_symbol
_atom_type_description
_atom_type_scat_dispersion_real
_atom_type_scat_dispersion_imag
_atom_type_scat_source
C C 0.0033 0.0016 'International Tables Vol C Tables 4.2.6.8 and 6.1.1.4'
Zn Zn 0.2839 1.4301 'International Tables Vol C Tables 4.2.6.8 and 6.1.1.4'
N N 0.0061 0.0033 'International Tables Vol C Tables 4.2.6.8 and 6.1.1.4'
O O 0.0106 0.0060 'International Tables Vol C Tables 4.2.6.8 and 6.1.1.4'
H H 0.0000 0.0000 'International Tables Vol C Tables 4.2.6.8 and 6.1.1.4'

loop_
_geom_angle_atom_site_label_1
_geom_angle_atom_site_label_2
_geom_angle_atom_site_label_3
_geom_angle
_geom_angle_site_symmetry_1
_geom_angle_site_symmetry_3
O2 Zn1 O2 109.22(16) 6 5_657
O2 Zn1 N1 125.39(8) 6 7_556
O2 Zn1 N1 125.39(8) 5_657 7_556
O2 Zn1 O1 98.97(12) 6 2_656
O2 Zn1 O1 84.73(12) 5_657 2_656
N1 Zn1 O1 86.83(5) 7_556 2_656
O2 Zn1 O1 84.73(12) 6 .
O2 Zn1 O1 98.97(12) 5_657 .
N1 Zn1 O1 86.83(5) 7_556 .
O1 Zn1 O1 173.67(10) 2_656 .
C1 O1 Zn1 126.52(19) . .
C1 O2 Zn1 117.3(2) . 5_657
C9 N1 C9 118.0(3) . 2
C9 N1 Zn1 121.00(15) . 7_556
C9 N1 Zn1 121.00(15) 2 7_556
C9 C8 C10 117.3(2) . .
C9 C8 C5 120.8(2) . .
C10 C8 C5 121.9(2) . .
O1 C1 O2 123.9(2) . .
O1 C1 C2 118.9(3) . .
O2 C1 C2 117.1(3) . .
C6 C5 C4 118.5(2) . .
C6 C5 C8 120.0(2) . .
C4 C5 C8 121.5(2) . .
C8 C10 C8 120.5(3) . 2
C8 C10 H10A 119.8 . .
C8 C10 H10A 119.8 2 .
N1 C9 C8 123.4(2) . .
N1 C9 H9A 118.3 . .
C8 C9 H9A 118.3 . .
C6 C7 C2 120.3(3) . .
C6 C7 H7A 119.9 . .
C2 C7 H7A 119.9 . .
C3 C2 C7 118.8(2) . .
C3 C2 C1 121.6(2) . .
C7 C2 C1 119.6(3) . .
C3 C4 C5 120.4(2) . .
C3 C4 H4A 119.8 . .
C5 C4 H4A 119.8 . .
C2 C3 C4 121.0(3) . .
C2 C3 H3A 119.5 . .
C4 C3 H3A 119.5 . .
C7 C6 C5 121.1(3) . .
C7 C6 H6A 119.4 . .
C5 C6 H6A 119.4 . .

loop_
_geom_bond_atom_site_label_1
_geom_bond_atom_site_label_2
_geom_bond_distance
_geom_bond_site_symmetry_2
Zn1 O2 1.965(2) 6
Zn1 O2 1.965(2) 5_657
Zn1 N1 2.067(4) 7_556
Zn1 O1 2.310(3) 2_656
Zn1 O1 2.310(3) .
O1 C1 1.266(4) .
O2 C1 1.272(4) .
O2 Zn1 1.965(2) 5_657
N1 C9 1.357(3) .
N1 C9 1.357(3) 2
N1 Zn1 2.067(4) 7_556
C8 C9 1.392(4) .
C8 C10 1.408(3) .
C8 C5 1.498(3) .
C1 C2 1.513(4) .
C5 C6 1.401(4) .
C5 C4 1.405(4) .
C10 C8 1.408(3) 2
C10 H10A 0.9300 .
C9 H9A 0.9300 .
C7 C6 1.389(4) .
C7 C2 1.410(4) .
C7 H7A 0.9300 .
C2 C3 1.393(4) .
C4 C3 1.397(4) .
C4 H4A 0.9300 .
C3 H3A 0.9300 .
C6 H6A 0.9300 .

loop_
_geom_torsion_atom_site_label_1
_geom_torsion_atom_site_label_2
_geom_torsion_atom_site_label_3
_geom_torsion_atom_site_label_4
_geom_torsion
_geom_torsion_site_symmetry_1
_geom_torsion_site_symmetry_4
O2 Zn1 O1 C1 -133.6(2) 6 .
O2 Zn1 O1 C1 117.7(2) 5_657 .
N1 Zn1 O1 C1 -7.6(2) 7_556 .
O1 Zn1 O1 C1 -7.6(2) 2_656 .
Zn1 O1 C1 O2 -86.9(3) . .
Zn1 O1 C1 C2 94.0(3) . .
Zn1 O2 C1 O1 -12.7(4) 5_657 .
Zn1 O2 C1 C2 166.45(17) 5_657 .
C9 C8 C5 C6 -148.2(3) . .
C10 C8 C5 C6 30.9(3) . .
C9 C8 C5 C4 30.8(4) . .
C10 C8 C5 C4 -150.0(2) . .
C9 C8 C10 C8 1.45(17) . 2
C5 C8 C10 C8 -177.7(3) . 2
C9 N1 C9 C8 1.61(19) 2 .
Zn1 N1 C9 C8 -178.39(19) 7_556 .
C10 C8 C9 N1 -3.1(4) . .
C5 C8 C9 N1 176.1(2) . .
C6 C7 C2 C3 -0.1(4) . .
C6 C7 C2 C1 -178.3(3) . .
O1 C1 C2 C3 -174.0(3) . .
O2 C1 C2 C3 6.7(4) . .
O1 C1 C2 C7 4.1(4) . .
O2 C1 C2 C7 -175.1(3) . .
C6 C5 C4 C3 -1.0(4) . .
C8 C5 C4 C3 180.0(2) . .
C7 C2 C3 C4 -0.2(4) . .
C1 C2 C3 C4 178.0(2) . .
C5 C4 C3 C2 0.7(4) . .
C2 C7 C6 C5 -0.2(5) . .
C4 C5 C6 C7 0.7(4) . .
C8 C5 C6 C7 179.8(3) . .
